data_7051041
loop_
_publ_author_name
'Fran\,cois J\'er\^ome'
'Jean-Michel Barbe'
'Claude P. Gros'
'Roger Guilard'
'Jean Fischer'
'Raymond Weiss'

_publ_section_title
;
 Peculiar reactivity of face to face biscorrole and porphyrin--corrole
 with a nickel(II) salt. X-Ray structural characterization of a new
 nickel(II) bisoxocorrole
;
_journal_issue 1
_journal_name_full 'New J. Chem.'
_journal_page_first 93
_journal_page_last 101
_journal_paper_doi 10.1039/b007623f
_journal_volume 25
_journal_year 2001
_chemical_formula_moiety 'C114 H90 Cl4 N8 Ni2 O4'
_chemical_formula_sum 'C114 H90 Cl4 N8 Ni2 O4'
_chemical_formula_weight 1895.27
_chemical_name_systematic ' ?'
_space_group_IT_number 2
_symmetry_cell_setting triclinic
_symmetry_space_group_name_Hall '-P 1'
_symmetry_space_group_name_H-M 'P -1'
_cell_angle_alpha 109.763(3)
_cell_angle_beta 93.411(3)
_cell_angle_gamma 90.830(3)
_cell_formula_units_Z 2
_cell_length_a 16.1351(7)
_cell_length_b 16.3746(6)
_cell_length_c 19.6653(7)
_cell_measurement_reflns_used 37354
_cell_measurement_temperature 173
_cell_measurement_theta_max 32.5
_cell_measurement_theta_min 1.4
_cell_volume 4877.7(3)
_computing_publication_material CIFGEN_IN_OpenMoleN_(_1997)
_computing_structure_refinement LSFM_OpenMoleN_(_1997)
_computing_structure_solution Direct_methods_(SIR,_Burla_et_al.,_1989)
_diffrn_ambient_temperature 173
_diffrn_measurement_details
;
183 frames,120 sec/frame, delta phi = 1.0 deg. Each frame measured 2 times.
Detector to crystal distance 29 mm.
;
_diffrn_measurement_device_type KappaCCD
_diffrn_measurement_method '\p scans'
_diffrn_radiation_monochromator graphite
_diffrn_radiation_type Mo-K\a
_diffrn_radiation_wavelength 0.71073
_diffrn_reflns_av_R_equivalents 0.041
_diffrn_reflns_av_sigmaI/netI 0.333
_diffrn_reflns_limit_h_max 23
_diffrn_reflns_limit_h_min 0
_diffrn_reflns_limit_k_max 24
_diffrn_reflns_limit_k_min -24
_diffrn_reflns_limit_l_max 29
_diffrn_reflns_limit_l_min -29
_diffrn_reflns_number 37354
_diffrn_reflns_theta_max 32.45
_diffrn_reflns_theta_min 2.5
_diffrn_source xray_tube
_diffrn_standards_decay_% 0
_exptl_absorpt_coefficient_mu 0.554
_exptl_absorpt_correction_type none
_exptl_crystal_colour 'dark red'
_exptl_crystal_density_diffrn 1.29
_exptl_crystal_density_method none
_exptl_crystal_description prism
_exptl_crystal_F_000 1972
_exptl_crystal_size_max 0.20
_exptl_crystal_size_mid 0.15
_exptl_crystal_size_min 0.15
_refine_diff_density_max 1.007
_refine_diff_density_min -0.101
_refine_ls_extinction_method none
_refine_ls_goodness_of_fit_all 1.348
_refine_ls_goodness_of_fit_ref 1.040
_refine_ls_hydrogen_treatment noref
_refine_ls_matrix_type full
_refine_ls_number_constraints 6
_refine_ls_number_parameters 1208
_refine_ls_number_reflns 8937
_refine_ls_number_restraints 0
_refine_ls_R_factor_all 0.121
_refine_ls_R_factor_gt 0.073
_refine_ls_shift/esd_mean 0.000
_refine_ls_shift/su_max 0.037
_refine_ls_structure_factor_coef F
_refine_ls_weighting_details 'w = 4Fo^2^/(\s^2^(Fo^2^)+0.0025 Fo^4^)+5.0'
_refine_ls_weighting_scheme calc
_refine_ls_wR_factor_all 0.137
_refine_ls_wR_factor_ref 0.107
_reflns_number_gt 8937
_reflns_number_total 15000
_reflns_threshold_expression >3.0\s(I)
_cod_data_source_file b007623f.txt
_cod_data_source_block st280
_cod_depositor_comments
;
The following automatic conversions were performed:

'_refine_ls_weighting_scheme' value '4Fo^2^/(\s^2^(Fo^2^)+0.0025
Fo^4^)+5.0' was changed to 'calc'. New tag
'_refine_ls_weighting_details' was created. The value of the new tag
was set to 'w = 4Fo^2^/(\s^2^(Fo^2^)+0.0025 Fo^4^)+5.0'.

Automatic conversion script
Id: cif_fix_values 3143 2015-03-26 13:38:13Z robertas 
;
_cod_original_cell_volume 4877.7(7)
_cod_original_sg_symbol_H-M P-1
_cod_database_code 7051041

loop_
_symmetry_equiv_pos_as_xyz
x,y,z
-x,-y,-z

loop_
_atom_site_aniso_label
_atom_site_aniso_U_11
_atom_site_aniso_U_22
_atom_site_aniso_U_33
_atom_site_aniso_U_12
_atom_site_aniso_U_13
_atom_site_aniso_U_23
_atom_site_aniso_type_symbol
NI1 0.0368(7) 0.0486(4) 0.0306(3) 0.0049(4) 0.0058(4) 0.0185(3) Ni
NI2 0.0388(7) 0.0419(3) 0.0411(3) -0.0005(4) 0.0003(4) 0.0200(3) Ni
C1 0.032(5) 0.044(3) 0.037(3) 0.005(3) 0.009(3) 0.014(2) C
C2 0.037(6) 0.045(3) 0.035(2) -0.003(3) 0.005(3) 0.017(2) C
C3 0.035(5) 0.051(3) 0.033(2) -0.003(3) 0.004(3) 0.020(2) C
C4 0.030(5) 0.055(3) 0.039(3) 0.005(3) 0.001(3) 0.023(2) C
C5 0.034(6) 0.058(3) 0.048(3) 0.007(3) 0.001(3) 0.030(2) C
C6 0.022(5) 0.055(3) 0.045(3) 0.010(3) 0.006(3) 0.023(2) C
C7 0.034(6) 0.050(3) 0.047(3) 0.007(3) 0.002(3) 0.018(2) C
C8 0.027(5) 0.045(3) 0.038(3) 0.008(3) 0.009(3) 0.011(2) C
C9 0.025(5) 0.042(3) 0.033(2) -0.001(3) 0.010(3) 0.011(2) C
C10 0.027(5) 0.036(3) 0.031(2) 0.002(3) 0.010(3) 0.007(2) C
C11 0.039(5) 0.036(3) 0.028(2) 0.006(3) 0.015(3) 0.008(2) C
C12 0.040(6) 0.040(3) 0.036(2) 0.004(3) 0.010(3) 0.017(2) C
C13 0.042(6) 0.059(3) 0.038(3) 0.009(3) 0.007(3) 0.025(2) C
C14 0.008(5) 0.054(3) 0.039(3) 0.002(3) 0.004(3) 0.018(2) C
C15 0.029(5) 0.054(3) 0.044(3) 0.008(3) -0.003(3) 0.020(2) C
O1 0.058(5) 0.128(4) 0.071(3) 0.008(3) 0.004(3) 0.062(2) O
C16 0.025(5) 0.048(3) 0.043(3) 0.009(3) 0.010(3) 0.017(2) C
C17 0.027(5) 0.041(3) 0.041(3) 0.010(3) 0.005(3) 0.013(2) C
C18 0.025(5) 0.040(3) 0.039(3) 0.004(3) 0.007(3) 0.012(2) C
C19 0.024(5) 0.050(3) 0.034(2) 0.001(3) 0.007(3) 0.017(2) C
N21 0.021(4) 0.061(3) 0.034(2) 0.008(3) 0.007(2) 0.020(2) N
N22 0.019(4) 0.048(2) 0.037(2) 0.008(3) 0.009(2) 0.016(2) N
N23 0.023(4) 0.048(3) 0.033(2) 0.003(3) 0.006(2) 0.015(2) N
N24 0.015(4) 0.054(3) 0.036(2) 0.011(3) 0.007(2) 0.019(2) N
C25 0.046(6) 0.037(3) 0.034(2) 0.004(3) 0.010(3) 0.015(2) C
C26 0.049(6) 0.048(3) 0.038(3) 0.007(3) 0.013(3) 0.017(2) C
C27 0.056(7) 0.055(3) 0.060(3) 0.002(4) 0.015(4) 0.027(3) C
C28 0.078(7) 0.061(3) 0.050(3) 0.014(4) 0.029(3) 0.031(2) C
C29 0.073(6) 0.060(4) 0.031(3) 0.025(4) 0.019(3) 0.014(3) C
C30 0.056(6) 0.046(3) 0.037(3) 0.009(4) 0.003(3) 0.014(2) C
C31 0.053(6) 0.056(3) 0.038(3) 0.006(4) 0.003(3) 0.026(2) C
C32 0.050(6) 0.052(3) 0.043(3) 0.005(4) 0.008(3) 0.019(2) C
C33 0.085(7) 0.062(3) 0.051(3) 0.004(4) 0.005(4) 0.036(2) C
C34 0.083(8) 0.104(5) 0.070(4) -0.010(5) -0.023(4) 0.053(3) C
C35 0.071(8) 0.119(5) 0.086(4) -0.027(5) -0.031(5) 0.066(3) C
C36 0.054(7) 0.090(4) 0.063(3) -0.020(4) -0.012(4) 0.048(3) C
C37 0.043(6) 0.064(4) 0.057(3) 0.013(4) 0.012(4) 0.028(3) C
C38 0.060(8) 0.097(6) 0.083(5) 0.016(5) -0.019(5) 0.028(4) C
C39 0.038(6) 0.061(4) 0.052(3) 0.007(4) 0.010(4) 0.019(3) C
C40 0.062(6) 0.055(3) 0.048(3) 0.017(4) 0.016(3) 0.029(2) C
C41 0.050(7) 0.108(5) 0.066(3) 0.022(5) 0.021(4) 0.057(3) C
C42 0.066(8) 0.098(4) 0.159(6) 0.034(5) 0.030(6) 0.089(3) C
C43 0.038(6) 0.045(3) 0.042(3) 0.004(3) 0.011(3) 0.015(2) C
C44 0.032(6) 0.065(4) 0.050(4) 0.008(4) -0.001(4) 0.010(3) C
C45 0.041(7) 0.105(7) 0.060(5) 0.011(5) -0.003(5) -0.000(5) C
C46 0.049(7) 0.104(7) 0.074(5) 0.035(5) 0.002(5) 0.002(5) C
C47 0.045(7) 0.072(5) 0.065(5) 0.024(4) 0.007(4) 0.003(4) C
C48 0.040(6) 0.048(3) 0.053(4) 0.006(4) 0.008(4) 0.010(3) C
C49 0.034(5) 0.040(3) 0.038(3) 0.010(3) 0.010(3) 0.014(2) C
C50 0.039(6) 0.056(4) 0.042(3) 0.000(4) 0.008(3) 0.017(3) C
C51 0.038(6) 0.073(4) 0.058(4) 0.002(4) 0.016(4) 0.022(3) C
C52 0.045(6) 0.082(5) 0.049(3) 0.012(4) 0.023(4) 0.023(3) C
C53 0.064(6) 0.048(3) 0.038(3) 0.017(4) 0.012(4) 0.007(3) C
C54 0.043(6) 0.043(3) 0.038(3) 0.007(3) 0.007(3) 0.014(2) C
C55 0.034(5) 0.039(3) 0.034(3) 0.000(3) 0.008(3) 0.011(2) C
C56 0.041(6) 0.045(3) 0.038(3) -0.006(3) 0.008(3) 0.011(2) C
C57 0.051(6) 0.048(3) 0.046(3) -0.011(4) 0.005(4) 0.009(3) C
C58 0.043(6) 0.054(3) 0.046(3) -0.008(4) 0.008(3) 0.022(2) C
C59 0.032(5) 0.041(3) 0.041(3) -0.002(3) 0.005(3) 0.019(2) C
C60 0.033(5) 0.047(3) 0.041(3) 0.003(3) 0.014(3) 0.023(2) C
C61 0.034(5) 0.043(3) 0.034(2) 0.008(3) 0.006(3) 0.018(2) C
C62 0.043(6) 0.053(3) 0.036(3) 0.013(3) 0.014(3) 0.017(2) C
C63 0.055(6) 0.045(3) 0.030(3) 0.009(3) 0.007(3) 0.010(2) C
C64 0.055(6) 0.036(3) 0.034(3) 0.001(3) -0.004(3) 0.008(2) C
C65 0.032(5) 0.035(3) 0.039(3) 0.007(3) 0.005(3) 0.014(2) C
C66 0.031(5) 0.037(3) 0.031(2) 0.002(3) 0.004(3) 0.014(2) C
C67 0.030(5) 0.043(3) 0.032(2) 0.005(3) 0.008(3) 0.015(2) C
C68 0.021(5) 0.039(3) 0.036(3) 0.001(3) 0.004(3) 0.014(2) C
C69 0.036(6) 0.041(3) 0.040(3) 0.002(3) 0.005(3) 0.016(2) C
C70 0.058(6) 0.039(3) 0.034(3) 0.002(3) 0.003(3) 0.012(2) C
C71 0.046(6) 0.044(3) 0.040(3) -0.000(3) -0.000(3) 0.012(2) C
C72 0.041(6) 0.048(3) 0.042(3) -0.006(3) -0.005(3) 0.023(2) C
C73 0.034(6) 0.059(3) 0.054(3) -0.001(3) 0.007(3) 0.032(2) C
C74 0.038(6) 0.043(3) 0.048(3) -0.004(3) -0.001(3) 0.022(2) C
C75 0.031(6) 0.041(3) 0.050(3) 0.002(3) 0.003(3) 0.017(2) C
C76 0.037(6) 0.035(3) 0.042(3) -0.001(3) 0.001(3) 0.012(2) C
C77 0.037(6) 0.032(3) 0.040(3) -0.003(3) 0.002(3) 0.013(2) C
C78 0.030(5) 0.035(3) 0.037(3) -0.003(3) -0.001(3) 0.005(2) C
C79 0.045(6) 0.036(3) 0.035(3) -0.004(3) 0.001(3) 0.011(2) C
C80 0.047(6) 0.040(3) 0.042(3) -0.001(3) 0.000(3) 0.019(2) C
C81 0.029(6) 0.048(3) 0.052(3) 0.004(3) 0.002(3) 0.023(2) C
C82 0.023(5) 0.044(3) 0.051(3) -0.002(3) 0.006(3) 0.019(2) C
C83 0.030(6) 0.051(3) 0.054(3) 0.008(3) -0.011(3) 0.023(2) C
O2 0.082(6) 0.123(4) 0.098(4) 0.009(4) 0.008(4) 0.062(3) O
C84 0.028(5) 0.040(3) 0.049(3) 0.004(3) 0.003(3) 0.014(2) C
C85 0.026(5) 0.044(3) 0.052(3) 0.008(3) 0.007(3) 0.017(2) C
C86 0.047(6) 0.043(3) 0.042(3) 0.009(3) 0.011(3) 0.017(2) C
C87 0.026(5) 0.045(3) 0.045(3) 0.003(3) 0.008(3) 0.016(2) C
N89 0.015(4) 0.049(2) 0.048(2) 0.006(3) 0.000(2) 0.023(2) N
N90 0.032(4) 0.050(2) 0.047(2) -0.002(3) 0.004(3) 0.026(2) N
N91 0.027(4) 0.039(2) 0.043(2) 0.001(2) 0.003(3) 0.019(2) N
N92 0.030(4) 0.041(2) 0.040(2) 0.000(3) 0.001(2) 0.019(2) N
C94 0.040(6) 0.045(3) 0.034(3) -0.005(3) 0.001(3) 0.011(2) C
C95 0.048(6) 0.054(3) 0.040(3) -0.001(4) 0.001(3) 0.019(2) C
C96 0.059(7) 0.067(4) 0.047(3) -0.005(4) 0.002(4) 0.027(3) C
C97 0.068(7) 0.074(5) 0.045(3) -0.006(5) 0.017(4) 0.014(3) C
C98 0.063(7) 0.050(4) 0.053(4) 0.006(4) 0.015(4) 0.005(3) C
C99 0.059(6) 0.047(3) 0.046(3) 0.001(4) 0.010(4) 0.010(3) C
C100 0.042(6) 0.048(3) 0.041(3) -0.005(3) -0.003(3) 0.019(2) C
C101 0.079(7) 0.047(3) 0.042(3) 0.008(4) -0.005(4) 0.012(3) C
C102 0.072(7) 0.051(3) 0.056(4) 0.013(4) -0.008(4) 0.020(3) C
C103 0.081(7) 0.064(4) 0.054(3) 0.014(4) -0.015(4) 0.030(3) C
C104 0.093(8) 0.070(4) 0.042(3) 0.018(5) -0.013(4) 0.017(3) C
C105 0.058(7) 0.055(4) 0.050(4) 0.007(4) -0.005(4) 0.013(3) C
C106 0.040(6) 0.053(3) 0.058(3) 0.010(4) 0.006(4) 0.026(3) C
C107 0.063(7) 0.078(5) 0.074(5) 0.003(5) -0.018(5) 0.025(4) C
C108 0.042(6) 0.045(3) 0.050(3) 0.005(3) 0.005(3) 0.017(3) C
C109 0.053(6) 0.059(3) 0.063(3) 0.013(4) 0.011(4) 0.036(2) C
C110 0.064(7) 0.081(4) 0.078(4) 0.010(4) 0.006(4) 0.053(3) C
C111 0.077(8) 0.136(6) 0.076(4) 0.025(6) -0.009(5) 0.063(3) C
C112 0.035(6) 0.055(3) 0.050(3) 0.008(4) 0.008(3) 0.021(3) C
C113 0.043(6) 0.059(4) 0.054(4) 0.012(4) 0.003(4) 0.015(3) C
C114 0.054(7) 0.071(4) 0.067(4) 0.023(4) -0.003(4) 0.018(4) C
C115 0.051(7) 0.081(5) 0.064(4) 0.012(5) -0.004(5) 0.014(4) C
C116 0.046(7) 0.083(5) 0.075(5) -0.001(5) -0.008(5) 0.024(4) C
C117 0.049(7) 0.067(4) 0.068(4) 0.006(4) 0.005(4) 0.027(3) C
C118 0.038(6) 0.063(4) 0.053(3) 0.011(4) 0.006(3) 0.027(3) C
C119 0.054(7) 0.080(4) 0.078(4) 0.025(4) 0.024(4) 0.043(3) C
C120 0.045(7) 0.126(6) 0.091(4) 0.036(5) 0.033(4) 0.063(4) C
C121 0.044(7) 0.127(6) 0.105(5) 0.008(5) 0.021(5) 0.075(4) C
C122 0.055(7) 0.077(4) 0.092(4) -0.006(4) 0.010(5) 0.051(3) C
C123 0.048(6) 0.055(3) 0.065(4) 0.001(4) 0.007(4) 0.026(3) C
C124 0.25(2) 0.34(1) 0.23(1) 0.18(1) 0.05(1) 0.190(8) C
CL1 0.215(5) 0.235(3) 0.187(3) -0.051(3) -0.037(3) 0.135(2) Cl
CL2 0.337(7) 0.159(2) 0.241(3) -0.004(3) 0.048(4) 0.142(2) Cl
C126 0.05(2) 0.17(2) 0.08(1) -0.07(1) -0.03(1) 0.04(1) C
CL5 0.154(8) 0.146(7) 0.41(1) 0.029(6) -0.153(7) -0.049(9) Cl
CL6 0.168(9) 0.49(2) 0.126(6) 0.12(1) 0.040(6) 0.097(8) Cl
O6 0.10(1) 0.47(4) 0.034(6) -0.02(2) 0.010(8) 0.02(1) O
O7 0.066(9) 0.104(5) 0.078(5) 0.015(6) 0.005(5) 0.070(3) O
O8 0.15(2) 0.20(2) 0.31(2) 0.06(1) 0.12(1) 0.14(1) O

loop_
_atom_site_label
_atom_site_fract_x
_atom_site_fract_y
_atom_site_fract_z
_atom_site_U_iso_or_equiv
_atom_site_occupancy
_atom_site_thermal_displace_type
_atom_site_calc_flag
_atom_site_calc_attached_atom
_atom_site_type_symbol
NI1 0.52229(6) 0.36119(5) 0.31555(4) 0.0380(4) 1.000 Uani ? ? Ni
NI2 0.43413(6) 0.13567(5) 0.10252(4) 0.0406(4) 1.000 Uani ? ? Ni
C1 0.4575(5) 0.3525(4) 0.4399(3) 0.037(3) 1.000 Uani ? ? C
C2 0.4752(5) 0.3369(4) 0.5081(3) 0.039(3) 1.000 Uani ? ? C
C3 0.5577(5) 0.3191(4) 0.5099(3) 0.039(3) 1.000 Uani ? ? C
C4 0.5906(5) 0.3219(4) 0.4431(3) 0.040(3) 1.000 Uani ? ? C
C5 0.6665(5) 0.3037(4) 0.4165(3) 0.046(4) 1.000 Uani ? ? C
C6 0.6883(5) 0.3112(4) 0.3493(3) 0.038(4) 1.000 Uani ? ? C
C7 0.7663(5) 0.2963(4) 0.3215(4) 0.043(4) 1.000 Uani ? ? C
C8 0.7661(5) 0.3201(4) 0.2606(3) 0.036(4) 1.000 Uani ? ? C
C9 0.6844(5) 0.3503(4) 0.2518(3) 0.033(3) 1.000 Uani ? ? C
C10 0.6538(5) 0.3889(4) 0.2019(3) 0.031(3) 1.000 Uani ? ? C
C11 0.5702(5) 0.4062(4) 0.1903(3) 0.034(3) 1.000 Uani ? ? C
C12 0.5311(5) 0.4407(4) 0.1379(3) 0.039(3) 1.000 Uani ? ? C
C13 0.4478(5) 0.4387(4) 0.1443(3) 0.045(4) 1.000 Uani ? ? C
C14 0.4331(4) 0.4082(4) 0.2023(3) 0.026(3) 1.000 Uani ? ? C
C15 0.3513(5) 0.4021(4) 0.2290(3) 0.041(4) 1.000 Uani ? ? C
O1 0.2885(4) 0.4066(4) 0.1909(3) 0.081(4) 1.000 Uani ? ? O
C16 0.3430(5) 0.3928(4) 0.3001(3) 0.037(4) 1.000 Uani ? ? C
C17 0.2738(5) 0.4030(4) 0.3428(3) 0.036(3) 1.000 Uani ? ? C
C18 0.3035(5) 0.3929(4) 0.4079(3) 0.034(3) 1.000 Uani ? ? C
C19 0.3876(5) 0.3752(4) 0.4016(3) 0.034(3) 1.000 Uani ? ? C
N21 0.5276(4) 0.3441(4) 0.4046(3) 0.035(3) 1.000 Uani ? ? N
N22 0.6363(4) 0.3415(3) 0.3062(3) 0.032(3) 1.000 Uani ? ? N
N23 0.5066(4) 0.3883(3) 0.2295(2) 0.033(3) 1.000 Uani ? ? N
N24 0.4113(4) 0.3767(3) 0.3356(2) 0.031(3) 1.000 Uani ? ? N
C25 0.4196(5) 0.3341(4) 0.5636(3) 0.039(3) 1.000 Uani ? ? C
C26 0.3529(5) 0.2757(4) 0.5459(3) 0.045(4) 1.000 Uani ? ? C
C27 0.3035(6) 0.2671(5) 0.5993(4) 0.057(4) 1.000 Uani ? ? C
C28 0.3223(6) 0.3168(5) 0.6711(3) 0.062(4) 1.000 Uani ? ? C
C29 0.3890(6) 0.3758(5) 0.6899(3) 0.051(4) 1.000 Uani ? ? C
C30 0.4370(5) 0.3849(4) 0.6363(3) 0.046(4) 1.000 Uani ? ? C
C31 0.6095(5) 0.3008(4) 0.5686(3) 0.048(4) 1.000 Uani ? ? C
C32 0.5804(5) 0.2407(4) 0.5991(3) 0.048(4) 1.000 Uani ? ? C
C33 0.6277(6) 0.2271(5) 0.6555(4) 0.065(4) 1.000 Uani ? ? C
C34 0.7020(7) 0.2690(6) 0.6801(4) 0.085(5) 1.000 Uani ? ? C
C35 0.7315(7) 0.3284(6) 0.6505(5) 0.090(6) 1.000 Uani ? ? C
C36 0.6847(6) 0.3444(5) 0.5948(4) 0.067(5) 1.000 Uani ? ? C
C37 0.8399(5) 0.2636(5) 0.3546(4) 0.054(4) 1.000 Uani ? ? C
C38 0.8951(7) 0.3355(7) 0.4080(5) 0.079(6) 1.000 Uani ? ? C
C39 0.8357(5) 0.3103(5) 0.2128(4) 0.049(4) 1.000 Uani ? ? C
C40 0.5735(5) 0.4754(4) 0.0865(3) 0.055(4) 1.000 Uani ? ? C
C41 0.3817(6) 0.4698(5) 0.1012(4) 0.071(5) 1.000 Uani ? ? C
C42 0.3584(7) 0.5607(6) 0.1415(6) 0.101(6) 1.000 Uani ? ? C
C43 0.1897(5) 0.4278(4) 0.3278(3) 0.042(4) 1.000 Uani ? ? C
C44 0.1411(5) 0.3808(5) 0.2647(4) 0.047(4) 1.000 Uani ? ? C
C45 0.0599(6) 0.4025(7) 0.2536(5) 0.064(6) 1.000 Uani ? ? C
C46 0.0243(6) 0.4715(7) 0.3038(5) 0.072(6) 1.000 Uani ? ? C
C47 0.0702(6) 0.5185(6) 0.3664(5) 0.059(5) 1.000 Uani ? ? C
C48 0.1503(5) 0.4966(5) 0.3786(4) 0.047(4) 1.000 Uani ? ? C
C49 0.2542(5) 0.4027(4) 0.4707(3) 0.037(3) 1.000 Uani ? ? C
C50 0.1776(5) 0.3601(5) 0.4623(3) 0.045(4) 1.000 Uani ? ? C
C51 0.1304(5) 0.3705(5) 0.5214(4) 0.054(5) 1.000 Uani ? ? C
C52 0.1594(6) 0.4244(5) 0.5890(4) 0.057(5) 1.000 Uani ? ? C
C53 0.2343(5) 0.4688(5) 0.5982(4) 0.049(4) 1.000 Uani ? ? C
C54 0.2822(5) 0.4581(4) 0.5393(3) 0.042(4) 1.000 Uani ? ? C
C55 0.7163(5) 0.4148(4) 0.1602(3) 0.036(3) 1.000 Uani ? ? C
C56 0.7662(5) 0.4872(4) 0.1933(3) 0.041(4) 1.000 Uani ? ? C
C57 0.8289(5) 0.5116(5) 0.1563(4) 0.048(4) 1.000 Uani ? ? C
C58 0.8423(5) 0.4640(4) 0.0860(3) 0.047(4) 1.000 Uani ? ? C
C59 0.7906(5) 0.3894(4) 0.0485(3) 0.038(3) 1.000 Uani ? ? C
C60 0.7990(5) 0.3394(4) -0.0243(3) 0.040(3) 1.000 Uani ? ? C
C61 0.7465(5) 0.2680(4) -0.0612(3) 0.037(3) 1.000 Uani ? ? C
C62 0.7514(5) 0.2190(4) -0.1361(3) 0.043(4) 1.000 Uani ? ? C
C63 0.6972(5) 0.1512(4) -0.1703(3) 0.042(4) 1.000 Uani ? ? C
C64 0.6337(5) 0.1267(4) -0.1332(3) 0.041(4) 1.000 Uani ? ? C
C65 0.6272(5) 0.1704(4) -0.0612(3) 0.035(3) 1.000 Uani ? ? C
C66 0.6837(5) 0.2423(4) -0.0228(3) 0.033(3) 1.000 Uani ? ? C
C67 0.6761(5) 0.2903(4) 0.0502(3) 0.035(3) 1.000 Uani ? ? C
C68 0.7271(5) 0.3639(4) 0.0864(3) 0.031(3) 1.000 Uani ? ? C
C69 0.3657(5) 0.1100(4) 0.2197(3) 0.039(3) 1.000 Uani ? ? C
C70 0.3807(5) 0.0831(4) 0.2827(3) 0.043(4) 1.000 Uani ? ? C
C71 0.4628(5) 0.0587(4) 0.2808(3) 0.043(4) 1.000 Uani ? ? C
C72 0.4971(5) 0.0713(4) 0.2187(3) 0.044(4) 1.000 Uani ? ? C
C73 0.5728(5) 0.0534(4) 0.1909(3) 0.048(4) 1.000 Uani ? ? C
C74 0.5937(5) 0.0638(4) 0.1243(3) 0.043(4) 1.000 Uani ? ? C
C75 0.6697(5) 0.0401(4) 0.0926(3) 0.040(4) 1.000 Uani ? ? C
C76 0.6676(5) 0.0639(4) 0.0315(3) 0.038(4) 1.000 Uani ? ? C
C77 0.5888(5) 0.1033(4) 0.0282(3) 0.036(3) 1.000 Uani ? ? C
C78 0.5626(5) 0.1486(4) -0.0175(3) 0.034(3) 1.000 Uani ? ? C
C79 0.4854(5) 0.1848(4) -0.0189(3) 0.038(3) 1.000 Uani ? ? C
C80 0.4527(5) 0.2371(4) -0.0616(3) 0.043(4) 1.000 Uani ? ? C
C81 0.3711(5) 0.2505(4) -0.0488(3) 0.042(4) 1.000 Uani ? ? C
C82 0.3538(5) 0.2108(4) 0.0037(3) 0.037(4) 1.000 Uani ? ? C
C83 0.2728(5) 0.2056(4) 0.0290(4) 0.043(4) 1.000 Uani ? ? C
O2 0.2114(5) 0.2178(4) -0.0090(3) 0.100(4) 1.000 Uani ? ? O
C84 0.2584(5) 0.1816(4) 0.0920(3) 0.038(4) 1.000 Uani ? ? C
C85 0.1849(5) 0.1681(4) 0.1220(4) 0.039(4) 1.000 Uani ? ? C
C86 0.2104(5) 0.1390(4) 0.1797(3) 0.044(4) 1.000 Uani ? ? C
C87 0.2976(5) 0.1380(4) 0.1830(3) 0.038(4) 1.000 Uani ? ? C
N89 0.3261(4) 0.1621(3) 0.1279(3) 0.033(3) 1.000 Uani ? ? N
N90 0.4352(4) 0.1046(3) 0.1852(3) 0.042(3) 1.000 Uani ? ? N
N91 0.5430(4) 0.1001(3) 0.0848(3) 0.036(3) 1.000 Uani ? ? N
N92 0.4216(4) 0.1736(3) 0.0224(3) 0.037(3) 1.000 Uani ? ? N
C94 0.3220(5) 0.0783(4) 0.3363(3) 0.039(4) 1.000 Uani ? ? C
C95 0.3216(5) 0.0060(4) 0.3597(3) 0.047(4) 1.000 Uani ? ? C
C96 0.2669(6) -0.0005(5) 0.4087(4) 0.057(4) 1.000 Uani ? ? C
C97 0.2115(6) 0.0640(6) 0.4358(4) 0.061(5) 1.000 Uani ? ? C
C98 0.2113(6) 0.1355(5) 0.4138(4) 0.055(5) 1.000 Uani ? ? C
C99 0.2667(6) 0.1433(5) 0.3641(4) 0.050(4) 1.000 Uani ? ? C
C100 0.5110(5) 0.0218(4) 0.3300(3) 0.043(4) 1.000 Uani ? ? C
C101 0.5408(6) -0.0607(5) 0.3033(4) 0.054(4) 1.000 Uani ? ? C
C102 0.5825(6) -0.0974(5) 0.3485(4) 0.059(4) 1.000 Uani ? ? C
C103 0.5961(6) -0.0522(5) 0.4207(4) 0.065(4) 1.000 Uani ? ? C
C104 0.5680(6) 0.0310(5) 0.4484(4) 0.065(5) 1.000 Uani ? ? C
C105 0.5260(6) 0.0682(5) 0.4035(4) 0.054(4) 1.000 Uani ? ? C
C106 0.7408(5) 0.0008(4) 0.1231(4) 0.050(4) 1.000 Uani ? ? C
C107 0.7967(6) 0.0701(6) 0.1794(5) 0.071(6) 1.000 Uani ? ? C
C108 0.7345(5) 0.0476(4) -0.0200(4) 0.046(4) 1.000 Uani ? ? C
C109 0.4994(6) 0.2714(4) -0.1114(4) 0.058(4) 1.000 Uani ? ? C
C110 0.3122(6) 0.2995(5) -0.0810(4) 0.074(5) 1.000 Uani ? ? C
C111 0.2785(7) 0.2458(7) -0.1564(5) 0.093(6) 1.000 Uani ? ? C
C112 0.0986(5) 0.1752(4) 0.0958(4) 0.046(4) 1.000 Uani ? ? C
C113 0.0727(5) 0.2505(5) 0.0855(4) 0.051(4) 1.000 Uani ? ? C
C114 -0.0078(6) 0.2583(5) 0.0623(4) 0.064(5) 1.000 Uani ? ? C
C115 -0.0642(6) 0.1905(6) 0.0479(5) 0.064(5) 1.000 Uani ? ? C
C116 -0.0411(6) 0.1147(6) 0.0579(5) 0.066(6) 1.000 Uani ? ? C
C117 0.0386(6) 0.1073(5) 0.0813(4) 0.061(5) 1.000 Uani ? ? C
C118 0.1522(5) 0.1059(5) 0.2222(4) 0.050(4) 1.000 Uani ? ? C
C119 0.0902(6) 0.1570(5) 0.2603(4) 0.069(5) 1.000 Uani ? ? C
C120 0.0371(6) 0.1224(6) 0.2976(5) 0.080(6) 1.000 Uani ? ? C
C121 0.0452(6) 0.0373(6) 0.2959(5) 0.084(6) 1.000 Uani ? ? C
C122 0.1050(6) -0.0125(5) 0.2591(5) 0.073(5) 1.000 Uani ? ? C
C123 0.1578(6) 0.0207(5) 0.2220(4) 0.056(4) 1.000 Uani ? ? C
C124 0.142(1) 0.517(1) 0.159(1) 0.27(1) 1.000 Uani ? ? C
CL1 0.1002(4) 0.6142(3) 0.1958(2) 0.211(4) 1.000 Uani ? ? Cl
CL2 0.1019(4) 0.4674(3) 0.0710(3) 0.235(4) 1.000 Uani ? ? Cl
C125 0.2288(8) 0.9712(8) 0.6425(7) 0.14(1) 0.500 Uiso ? ? C
CL3 0.1869 0.9172 0.5581 0.321(9) 0.500 Uiso ? ? Cl
CL4 0.1825 1.0529 0.6629 0.331(9) 0.500 Uiso ? ? Cl
O5 0.231(1) 0.877(1) 0.5371(8) 0.105(5) 0.500 Uiso ? ? O
C126 -0.045(1) 0.800(2) 0.198(1) 0.09(1) 0.500 Uani ? ? C
CL5 -0.0869(6) 0.8830(7) 0.1799(8) 0.209(9) 0.500 Uani ? ? Cl
CL6 -0.0062(7) 0.738(1) 0.1237(5) 0.22(1) 0.500 Uani ? ? Cl
O6 -0.056(1) 0.854(2) 0.1110(7) 0.12(2) 0.500 Uani ? ? O
O7 -0.0626(8) 0.6849(7) 0.0897(5) 0.081(6) 0.500 Uani ? ? O
O8 -0.075(1) 0.746(1) 0.339(1) 0.21(2) 0.500 Uani ? ? O
H1 0.7075 0.2850 0.4442 0.0571 1.000 Uiso calc C5 H
H2 0.3404 0.2407 0.4968 0.0574 1.000 Uiso calc C26 H
H3 0.2571 0.2273 0.5863 0.0717 1.000 Uiso calc C27 H
H4 0.2894 0.3103 0.7076 0.0764 1.000 Uiso calc C28 H
H5 0.4020 0.4100 0.7392 0.0703 1.000 Uiso calc C29 H
H6 0.4823 0.4262 0.6492 0.0603 1.000 Uiso calc C30 H
H7 0.5289 0.2097 0.5814 0.0613 1.000 Uiso calc C32 H
H8 0.6074 0.1875 0.6771 0.0804 1.000 Uiso calc C33 H
H9 0.7341 0.2577 0.7179 0.1054 1.000 Uiso calc C34 H
H10 0.7835 0.3582 0.6680 0.1121 1.000 Uiso calc C35 H
H11 0.7048 0.3855 0.5748 0.0837 1.000 Uiso calc C36 H
H12 0.8724 0.2308 0.3168 0.0680 1.000 Uiso calc C37 H
H13 0.8198 0.2273 0.3793 0.0680 1.000 Uiso calc C37 H
H14 0.9399 0.3108 0.4268 0.1060 1.000 Uiso calc C38 H
H15 0.9162 0.3722 0.3841 0.1060 1.000 Uiso calc C38 H
H16 0.8636 0.3686 0.4466 0.1060 1.000 Uiso calc C38 H
H17 0.8202 0.3314 0.1746 0.0648 1.000 Uiso calc C39 H
H18 0.8832 0.3425 0.2400 0.0648 1.000 Uiso calc C39 H
H19 0.8482 0.2507 0.1931 0.0648 1.000 Uiso calc C39 H
H20 0.5328 0.4937 0.0583 0.0667 1.000 Uiso calc C40 H
H21 0.6095 0.5233 0.1134 0.0667 1.000 Uiso calc C40 H
H22 0.6048 0.4310 0.0555 0.0667 1.000 Uiso calc C40 H
H23 0.3337 0.4324 0.0920 0.0869 1.000 Uiso calc C41 H
H24 0.4026 0.4679 0.0566 0.0869 1.000 Uiso calc C41 H
H25 0.3172 0.5781 0.1132 0.1229 1.000 Uiso calc C42 H
H26 0.3372 0.5631 0.1861 0.1229 1.000 Uiso calc C42 H
H27 0.4061 0.5985 0.1507 0.1229 1.000 Uiso calc C42 H
H28 0.1642 0.3334 0.2291 0.0675 1.000 Uiso calc C44 H
H29 0.0280 0.3692 0.2107 0.0988 1.000 Uiso calc C45 H
H30 -0.0311 0.4863 0.2951 0.1075 1.000 Uiso calc C46 H
H31 0.0465 0.5661 0.4013 0.0851 1.000 Uiso calc C47 H
H32 0.1804 0.5288 0.4228 0.0634 1.000 Uiso calc C48 H
H33 0.1569 0.3234 0.4155 0.0593 1.000 Uiso calc C50 H
H34 0.0782 0.3403 0.5150 0.0727 1.000 Uiso calc C51 H
H35 0.1276 0.4309 0.6295 0.0750 1.000 Uiso calc C52 H
H36 0.2536 0.5070 0.6449 0.0671 1.000 Uiso calc C53 H
H37 0.3341 0.4888 0.5460 0.0539 1.000 Uiso calc C54 H
H38 0.7585 0.5217 0.2420 0.0547 1.000 Uiso calc C56 H
H39 0.8628 0.5622 0.1807 0.0652 1.000 Uiso calc C57 H
H40 0.8858 0.4808 0.0624 0.0600 1.000 Uiso calc C58 H
H41 0.8419 0.3548 -0.0492 0.0495 1.000 Uiso calc C60 H
H42 0.7932 0.2340 -0.1623 0.0557 1.000 Uiso calc C62 H
H43 0.7018 0.1196 -0.2202 0.0570 1.000 Uiso calc C63 H
H44 0.5958 0.0799 -0.1584 0.0557 1.000 Uiso calc C64 H
H45 0.6355 0.2725 0.0759 0.0447 1.000 Uiso calc C67 H
H46 0.6140 0.0328 0.2171 0.0592 1.000 Uiso calc C73 H
H47 0.2664 0.1930 0.3495 0.0674 1.000 Uiso calc C99 H
H48 0.1732 0.1799 0.4326 0.0753 1.000 Uiso calc C98 H
H49 0.1736 0.0592 0.4695 0.0823 1.000 Uiso calc C97 H
H50 0.2672 -0.0496 0.4241 0.0726 1.000 Uiso calc C96 H
H51 0.3596 -0.0387 0.3413 0.0602 1.000 Uiso calc C95 H
H52 0.5072 0.1257 0.4230 0.0725 1.000 Uiso calc C105 H
H53 0.5777 0.0629 0.4986 0.0902 1.000 Uiso calc C104 H
H54 0.6246 -0.0778 0.4517 0.0840 1.000 Uiso calc C103 H
H55 0.6018 -0.1547 0.3292 0.0772 1.000 Uiso calc C102 H
H56 0.5324 -0.0929 0.2531 0.0743 1.000 Uiso calc C101 H
H57 0.7731 -0.0309 0.0846 0.0628 1.000 Uiso calc C106 H
H58 0.7186 -0.0374 0.1452 0.0628 1.000 Uiso calc C106 H
H59 0.8404 0.0431 0.1973 0.0947 1.000 Uiso calc C107 H
H60 0.8194 0.1084 0.1578 0.0947 1.000 Uiso calc C107 H
H61 0.7650 0.1020 0.2183 0.0947 1.000 Uiso calc C107 H
H62 0.7192 0.0696 -0.0577 0.0591 1.000 Uiso calc C108 H
H63 0.7848 0.0759 0.0050 0.0591 1.000 Uiso calc C108 H
H64 0.7421 -0.0131 -0.0401 0.0591 1.000 Uiso calc C108 H
H65 0.4630 0.3031 -0.1320 0.0701 1.000 Uiso calc C109 H
H66 0.5445 0.3084 -0.0845 0.0701 1.000 Uiso calc C109 H
H67 0.5200 0.2241 -0.1489 0.0701 1.000 Uiso calc C109 H
H68 0.3406 0.3498 -0.0829 0.0881 1.000 Uiso calc C110 H
H69 0.2671 0.3164 -0.0509 0.0881 1.000 Uiso calc C110 H
H70 0.2415 0.2792 -0.1748 0.1166 1.000 Uiso calc C111 H
H71 0.3232 0.2289 -0.1870 0.1166 1.000 Uiso calc C111 H
H72 0.2496 0.1955 -0.1550 0.1166 1.000 Uiso calc C111 H
H73 0.1114 0.2979 0.0946 0.0687 1.000 Uiso calc C113 H
H74 -0.0244 0.3110 0.0562 0.0850 1.000 Uiso calc C114 H
H75 -0.1195 0.1958 0.0310 0.0890 1.000 Uiso calc C115 H
H76 -0.0804 0.0678 0.0486 0.0904 1.000 Uiso calc C116 H
H77 0.0542 0.0547 0.0880 0.0780 1.000 Uiso calc C117 H
H78 0.0843 0.2147 0.2607 0.0851 1.000 Uiso calc C119 H
H79 -0.0047 0.1569 0.3243 0.1025 1.000 Uiso calc C120 H
H80 0.0082 0.0138 0.3209 0.1072 1.000 Uiso calc C121 H
H81 0.1104 -0.0703 0.2589 0.0895 1.000 Uiso calc C122 H
H82 0.1991 -0.0150 0.1956 0.0707 1.000 Uiso calc C123 H

loop_
_atom_type_symbol
_atom_type_description
_atom_type_scat_dispersion_real
_atom_type_scat_dispersion_imag
_atom_type_scat_source
C ? 0.002 0.002 International_Tables_Vol_IV_Table_2.3.1
H ? 0.000 0.000 International_Tables_Vol_IV_Table_2.3.1
Cl ? 0.132 0.159 International_Tables_Vol_IV_Table_2.3.1
N ? 0.004 0.003 International_Tables_Vol_IV_Table_2.3.1
Ni ? 0.285 1.113 International_Tables_Vol_IV_Table_2.3.1
O ? 0.008 0.006 International_Tables_Vol_IV_Table_2.3.1

loop_
_geom_angle_atom_site_label_1
_geom_angle_atom_site_label_2
_geom_angle_atom_site_label_3
_geom_angle
_geom_angle_site_symmetry_1
_geom_angle_site_symmetry_2
_geom_angle_site_symmetry_3
_geom_angle_publ_flag
N21 NI1 N22 91.4(3) . . . ?
N21 NI1 N23 173.0(2) . . . ?
N21 NI1 N24 81.1(3) . . . ?
N22 NI1 N23 94.6(3) . . . ?
N22 NI1 N24 172.5(3) . . . ?
N23 NI1 N24 92.9(3) . . . ?
N89 NI2 N90 80.6(3) . . . ?
N89 NI2 N91 172.5(3) . . . ?
N89 NI2 N92 92.9(3) . . . ?
N90 NI2 N91 92.3(3) . . . ?
N90 NI2 N92 173.4(3) . . . ?
N91 NI2 N92 94.3(3) . . . ?
C2 C1 C19 137.9(7) . . . ?
C2 C1 N21 109.2(6) . . . ?
C19 C1 N21 112.9(6) . . . ?
C1 C2 C3 105.5(6) . . . ?
C1 C2 C25 130.3(7) . . . ?
C3 C2 C25 124.0(6) . . . ?
C2 C3 C4 108.1(6) . . . ?
C2 C3 C31 128.4(6) . . . ?
C4 C3 C31 123.5(7) . . . ?
C3 C4 C5 131.4(7) . . . ?
C3 C4 N21 107.3(6) . . . ?
C5 C4 N21 121.3(6) . . . ?
C4 C5 C6 123.8(7) . . . ?
C5 C6 C7 125.5(7) . . . ?
C5 C6 N22 123.7(7) . . . ?
C7 C6 N22 110.5(6) . . . ?
C6 C7 C8 108.6(7) . . . ?
C6 C7 C37 125.6(7) . . . ?
C8 C7 C37 125.8(7) . . . ?
C7 C8 C9 105.8(6) . . . ?
C7 C8 C39 125.7(7) . . . ?
C9 C8 C39 128.4(7) . . . ?
C8 C9 C10 128.9(7) . . . ?
C8 C9 N22 109.1(6) . . . ?
C10 C9 N22 121.9(6) . . . ?
C9 C10 C11 125.3(7) . . . ?
C9 C10 C55 116.2(6) . . . ?
C11 C10 C55 118.5(6) . . . ?
C10 C11 C12 130.0(7) . . . ?
C10 C11 N23 123.1(6) . . . ?
C12 C11 N23 106.8(6) . . . ?
C11 C12 C13 107.6(6) . . . ?
C11 C12 C40 127.3(7) . . . ?
C13 C12 C40 125.0(7) . . . ?
C12 C13 C14 108.0(7) . . . ?
C12 C13 C41 126.5(7) . . . ?
C14 C13 C41 125.4(7) . . . ?
C13 C14 C15 124.5(7) . . . ?
C13 C14 N23 109.3(6) . . . ?
C15 C14 N23 126.2(7) . . . ?
C14 C15 O1 118.6(7) . . . ?
C14 C15 C16 121.2(6) . . . ?
O1 C15 C16 120.2(7) . . . ?
C15 C16 C17 130.9(7) . . . ?
C15 C16 C19 155.5(6) . . . ?
C15 C16 N24 118.5(7) . . . ?
C17 C16 C19 73.4(5) . . . ?
C17 C16 N24 110.5(6) . . . ?
C19 C16 N24 37.0(4) . . . ?
C16 C17 C18 106.0(6) . . . ?
C16 C17 C43 128.7(7) . . . ?
C18 C17 C43 125.1(6) . . . ?
C17 C18 C19 106.7(6) . . . ?
C17 C18 C49 125.3(7) . . . ?
C19 C18 C49 128.0(6) . . . ?
C1 C19 C16 145.0(5) . . . ?
C1 C19 C18 141.0(6) . . . ?
C1 C19 N24 109.1(6) . . . ?
C16 C19 C18 73.9(4) . . . ?
C16 C19 N24 36.0(4) . . . ?
C18 C19 N24 109.9(6) . . . ?
NI1 N21 C1 118.0(5) . . . ?
NI1 N21 C4 132.1(5) . . . ?
C1 N21 C4 109.9(6) . . . ?
NI1 N22 C6 126.8(5) . . . ?
NI1 N22 C9 127.2(5) . . . ?
C6 N22 C9 105.9(6) . . . ?
NI1 N23 C11 125.5(5) . . . ?
NI1 N23 C14 125.5(5) . . . ?
C11 N23 C14 108.1(6) . . . ?
NI1 N24 C16 134.4(5) . . . ?
NI1 N24 C19 118.6(5) . . . ?
C16 N24 C19 107.0(6) . . . ?
C2 C25 C26 120.2(5) . . . ?
C2 C25 C30 120.9(6) . . . ?
C26 C25 C30 118.6(7) . . . ?
C25 C26 C27 120.9(6) . . . ?
C26 C27 C28 119.9(7) . . . ?
C27 C28 C29 120.0(8) . . . ?
C28 C29 C30 119.7(6) . . . ?
C25 C30 C29 120.9(7) . . . ?
C3 C31 C32 120.1(7) . . . ?
C3 C31 C36 120.7(7) . . . ?
C32 C31 C36 119.2(7) . . . ?
C31 C32 C33 119.3(7) . . . ?
C32 C33 C34 121.1(8) . . . ?
C33 C34 C35 120.1(9) . . . ?
C34 C35 C36 119.9(9) . . . ?
C31 C36 C35 120.3(9) . . . ?
C7 C37 C38 113.6(7) . . . ?
C13 C41 C42 111.5(6) . . . ?
C17 C43 C44 121.9(6) . . . ?
C17 C43 C48 121.9(6) . . . ?
C44 C43 C48 116.1(7) . . . ?
C43 C44 C45 120.9(7) . . . ?
C44 C45 C46 121.4(8) . . . ?
C45 C46 C47 119.0(9) . . . ?
C46 C47 C48 120.1(8) . . . ?
C43 C48 C47 122.5(6) . . . ?
C18 C49 C50 120.9(5) . . . ?
C18 C49 C54 120.5(7) . . . ?
C50 C49 C54 118.6(7) . . . ?
C49 C50 C51 120.9(6) . . . ?
C50 C51 C52 119.9(8) . . . ?
C51 C52 C53 120.1(8) . . . ?
C52 C53 C54 120.2(6) . . . ?
C49 C54 C53 120.3(7) . . . ?
C10 C55 C56 119.5(5) . . . ?
C10 C55 C68 121.2(5) . . . ?
C56 C55 C68 119.3(7) . . . ?
C55 C56 C57 121.1(6) . . . ?
C56 C57 C58 121.6(7) . . . ?
C57 C58 C59 119.6(7) . . . ?
C58 C59 C60 122.6(7) . . . ?
C58 C59 C68 118.9(5) . . . ?
C60 C59 C68 118.5(6) . . . ?
C59 C60 C61 122.2(7) . . . ?
C60 C61 C62 123.0(7) . . . ?
C60 C61 C66 119.0(5) . . . ?
C62 C61 C66 118.0(6) . . . ?
C61 C62 C63 120.9(7) . . . ?
C62 C63 C64 121.4(5) . . . ?
C63 C64 C65 120.1(6) . . . ?
C64 C65 C66 120.3(7) . . . ?
C64 C65 C78 123.7(6) . . . ?
C66 C65 C78 116.0(5) . . . ?
C61 C66 C65 119.3(5) . . . ?
C61 C66 C67 119.3(5) . . . ?
C65 C66 C67 121.3(6) . . . ?
C66 C67 C68 121.5(7) . . . ?
C55 C68 C59 119.6(5) . . . ?
C55 C68 C67 121.0(6) . . . ?
C59 C68 C67 119.5(5) . . . ?
C70 C69 C87 138.7(7) . . . ?
C70 C69 N90 109.8(7) . . . ?
C87 C69 N90 111.5(6) . . . ?
C69 C70 C71 105.1(7) . . . ?
C69 C70 C94 128.7(7) . . . ?
C71 C70 C94 126.1(7) . . . ?
C70 C71 C72 108.3(7) . . . ?
C70 C71 C100 128.9(7) . . . ?
C72 C71 C100 122.7(7) . . . ?
C71 C72 C73 131.4(7) . . . ?
C71 C72 N90 107.0(7) . . . ?
C73 C72 N90 121.5(7) . . . ?
C72 C73 C74 123.6(7) . . . ?
C73 C74 C75 124.2(7) . . . ?
C73 C74 C77 161.4(6) . . . ?
C73 C74 N91 124.1(7) . . . ?
C75 C74 C77 74.2(5) . . . ?
C75 C74 N91 111.7(6) . . . ?
C77 C74 N91 37.6(4) . . . ?
C74 C75 C76 106.8(7) . . . ?
C74 C75 C106 125.6(7) . . . ?
C76 C75 C106 127.6(7) . . . ?
C75 C76 C77 106.2(6) . . . ?
C75 C76 C108 124.7(7) . . . ?
C77 C76 C108 129.1(7) . . . ?
C74 C77 C76 72.8(5) . . . ?
C74 C77 C78 157.8(6) . . . ?
C74 C77 N91 37.1(4) . . . ?
C76 C77 C78 127.7(7) . . . ?
C76 C77 N91 109.9(6) . . . ?
C78 C77 N91 122.0(7) . . . ?
C65 C78 C77 116.8(7) . . . ?
C65 C78 C79 117.1(6) . . . ?
C77 C78 C79 125.5(7) . . . ?
C78 C79 C80 130.3(7) . . . ?
C78 C79 N92 122.7(7) . . . ?
C80 C79 N92 107.0(6) . . . ?
C79 C80 C81 108.1(7) . . . ?
C79 C80 C109 127.3(7) . . . ?
C81 C80 C109 124.5(7) . . . ?
C80 C81 C82 106.0(7) . . . ?
C80 C81 C110 127.2(8) . . . ?
C82 C81 C110 126.8(7) . . . ?
C81 C82 C83 123.9(7) . . . ?
C81 C82 N92 111.6(7) . . . ?
C83 C82 N92 124.3(7) . . . ?
C82 C83 O2 117.0(7) . . . ?
C82 C83 C84 123.5(7) . . . ?
O2 C83 C84 119.3(8) . . . ?
C83 C84 C85 131.7(7) . . . ?
C83 C84 N89 117.3(7) . . . ?
C85 C84 N89 110.8(7) . . . ?
C84 C85 C86 105.5(7) . . . ?
C84 C85 C112 127.7(7) . . . ?
C86 C85 C112 126.6(7) . . . ?
C85 C86 C87 107.3(7) . . . ?
C85 C86 C118 124.5(7) . . . ?
C87 C86 C118 127.8(7) . . . ?
C69 C87 C86 140.3(7) . . . ?
C69 C87 N89 109.9(6) . . . ?
C86 C87 N89 109.2(6) . . . ?
NI2 N89 C84 132.5(5) . . . ?
NI2 N89 C87 118.0(5) . . . ?
C84 N89 C87 107.2(6) . . . ?
NI2 N90 C69 119.1(5) . . . ?
NI2 N90 C72 131.1(5) . . . ?
C69 N90 C72 109.7(6) . . . ?
NI2 N91 C74 127.2(5) . . . ?
NI2 N91 C77 127.5(5) . . . ?
C74 N91 C77 105.3(6) . . . ?
NI2 N92 C79 125.7(5) . . . ?
NI2 N92 C82 125.8(5) . . . ?
C79 N92 C82 107.3(6) . . . ?
C70 C94 C95 119.5(6) . . . ?
C70 C94 C99 121.6(7) . . . ?
C95 C94 C99 118.9(7) . . . ?
C94 C95 C96 120.6(7) . . . ?
C95 C96 C97 120.3(8) . . . ?
C96 C97 C98 119.8(8) . . . ?
C97 C98 C99 120.7(8) . . . ?
C94 C99 C98 119.7(8) . . . ?
C71 C100 C101 120.2(6) . . . ?
C71 C100 C105 121.6(6) . . . ?
C101 C100 C105 118.3(7) . . . ?
C100 C101 C102 121.0(6) . . . ?
C101 C102 C103 120.6(7) . . . ?
C102 C103 C104 119.4(8) . . . ?
C103 C104 C105 120.4(6) . . . ?
C100 C105 C104 120.3(7) . . . ?
C75 C106 C107 111.9(6) . . . ?
C81 C110 C111 112.2(7) . . . ?
C85 C112 C113 121.0(7) . . . ?
C85 C112 C117 122.3(7) . . . ?
C113 C112 C117 116.7(8) . . . ?
C112 C113 C114 121.4(8) . . . ?
C113 C114 C115 120.2(9) . . . ?
C114 C115 C116 120.2(9) . . . ?
C115 C116 C117 119.4(9) . . . ?
C112 C117 C116 122.0(9) . . . ?
C86 C118 C119 121.9(7) . . . ?
C86 C118 C123 119.6(7) . . . ?
C119 C118 C123 118.5(8) . . . ?
C118 C119 C120 119.4(8) . . . ?
C119 C120 C121 120.1(9) . . . ?
C120 C121 C122 120(1) . . . ?
C121 C122 C123 119.8(9) . . . ?
C118 C123 C122 121.4(8) . . . ?
CL1 C124 CL2 110(1) . . . ?
CL3 C125 CL4 102.1(8) . . . ?
CL3 C125 O5 27.1(5) . . . ?
CL4 C125 O5 126.6(9) . . . ?
CL5 C126 CL6 107(1) . . . ?
CL5 C126 O6 40(1) . . . ?
CL6 C126 O6 67(1) . . . ?
C126 CL5 O6 90(1) . . . ?
C126 CL6 O6 67(1) . . . ?
C126 CL6 O7 106(1) . . . ?
O6 CL6 O7 99(1) . . . ?
C126 O6 CL5 49(1) . . . ?
C126 O6 CL6 44.5(9) . . . ?
CL5 O6 CL6 93(1) . . . ?

loop_
_geom_bond_atom_site_label_1
_geom_bond_atom_site_label_2
_geom_bond_distance
_geom_bond_site_symmetry_1
_geom_bond_site_symmetry_2
_geom_bond_publ_flag
NI1 N21 1.861(6) . . ?
NI1 N22 1.881(6) . . ?
NI1 N23 1.894(6) . . ?
NI1 N24 1.859(6) . . ?
NI2 N89 1.858(6) . . ?
NI2 N90 1.859(6) . . ?
NI2 N91 1.873(6) . . ?
NI2 N92 1.880(6) . . ?
C1 C2 1.46(1) . . ?
C1 C19 1.44(1) . . ?
C1 N21 1.35(1) . . ?
C2 C3 1.37(1) . . ?
C2 C25 1.47(1) . . ?
C3 C4 1.46(1) . . ?
C3 C31 1.50(1) . . ?
C4 C5 1.36(1) . . ?
C4 N21 1.36(1) . . ?
C5 C6 1.43(1) . . ?
C6 C7 1.39(1) . . ?
C6 N22 1.372(9) . . ?
C7 C8 1.38(1) . . ?
C7 C37 1.51(1) . . ?
C8 C9 1.44(1) . . ?
C8 C39 1.48(1) . . ?
C9 C10 1.41(1) . . ?
C9 N22 1.403(9) . . ?
C10 C11 1.40(1) . . ?
C10 C55 1.48(1) . . ?
C11 C12 1.45(1) . . ?
C11 N23 1.403(9) . . ?
C12 C13 1.36(1) . . ?
C12 C40 1.51(1) . . ?
C13 C14 1.42(1) . . ?
C13 C41 1.52(1) . . ?
C14 C15 1.46(1) . . ?
C14 N23 1.360(9) . . ?
C15 O1 1.24(1) . . ?
C15 C16 1.47(1) . . ?
C16 C17 1.41(1) . . ?
C16 C19 2.19(1) . . ?
C16 N24 1.348(9) . . ?
C17 C18 1.40(1) . . ?
C17 C43 1.47(1) . . ?
C18 C19 1.40(1) . . ?
C18 C49 1.47(1) . . ?
C19 N24 1.382(9) . . ?
C25 C26 1.38(1) . . ?
C25 C30 1.398(8) . . ?
C26 C27 1.40(1) . . ?
C27 C28 1.383(9) . . ?
C28 C29 1.38(1) . . ?
C29 C30 1.39(1) . . ?
C31 C32 1.40(1) . . ?
C31 C36 1.38(1) . . ?
C32 C33 1.39(1) . . ?
C33 C34 1.35(1) . . ?
C34 C35 1.38(2) . . ?
C35 C36 1.39(1) . . ?
C37 C38 1.52(1) . . ?
C41 C42 1.50(1) . . ?
C43 C44 1.402(9) . . ?
C43 C48 1.416(9) . . ?
C44 C45 1.39(1) . . ?
C45 C46 1.38(1) . . ?
C46 C47 1.38(1) . . ?
C47 C48 1.38(1) . . ?
C49 C50 1.38(1) . . ?
C49 C54 1.391(8) . . ?
C50 C51 1.39(1) . . ?
C51 C52 1.374(9) . . ?
C52 C53 1.37(1) . . ?
C53 C54 1.39(1) . . ?
C55 C56 1.366(9) . . ?
C55 C68 1.432(8) . . ?
C56 C57 1.41(1) . . ?
C57 C58 1.370(9) . . ?
C58 C59 1.421(9) . . ?
C59 C60 1.404(8) . . ?
C59 C68 1.44(1) . . ?
C60 C61 1.390(9) . . ?
C61 C62 1.427(8) . . ?
C61 C66 1.44(1) . . ?
C62 C63 1.36(1) . . ?
C63 C64 1.42(1) . . ?
C64 C65 1.364(8) . . ?
C65 C66 1.440(8) . . ?
C65 C78 1.50(1) . . ?
C66 C67 1.397(7) . . ?
C67 C68 1.400(8) . . ?
C69 C70 1.46(1) . . ?
C69 C87 1.44(1) . . ?
C69 N90 1.33(1) . . ?
C70 C71 1.39(1) . . ?
C70 C94 1.48(1) . . ?
C71 C72 1.45(1) . . ?
C71 C100 1.49(1) . . ?
C72 C73 1.36(1) . . ?
C72 N90 1.38(1) . . ?
C73 C74 1.44(1) . . ?
C74 C75 1.41(1) . . ?
C74 C77 2.19(1) . . ?
C74 N91 1.37(1) . . ?
C75 C76 1.38(1) . . ?
C75 C106 1.51(1) . . ?
C76 C77 1.44(1) . . ?
C76 C108 1.49(1) . . ?
C77 C78 1.40(1) . . ?
C77 N91 1.386(9) . . ?
C78 C79 1.39(1) . . ?
C79 C80 1.47(1) . . ?
C79 N92 1.40(1) . . ?
C80 C81 1.36(1) . . ?
C80 C109 1.51(1) . . ?
C81 C82 1.43(1) . . ?
C81 C110 1.50(1) . . ?
C82 C83 1.44(1) . . ?
C82 N92 1.35(1) . . ?
C83 O2 1.26(1) . . ?
C83 C84 1.45(1) . . ?
C84 C85 1.40(1) . . ?
C84 N89 1.37(1) . . ?
C85 C86 1.41(1) . . ?
C85 C112 1.48(1) . . ?
C86 C87 1.41(1) . . ?
C86 C118 1.50(1) . . ?
C87 N89 1.37(1) . . ?
C94 C95 1.41(1) . . ?
C94 C99 1.39(1) . . ?
C95 C96 1.37(1) . . ?
C96 C97 1.38(1) . . ?
C97 C98 1.38(1) . . ?
C98 C99 1.40(1) . . ?
C100 C101 1.38(1) . . ?
C100 C105 1.391(9) . . ?
C101 C102 1.38(1) . . ?
C102 C103 1.363(9) . . ?
C103 C104 1.38(1) . . ?
C104 C105 1.38(1) . . ?
C106 C107 1.53(1) . . ?
C110 C111 1.51(1) . . ?
C112 C113 1.38(1) . . ?
C112 C117 1.41(1) . . ?
C113 C114 1.37(1) . . ?
C114 C115 1.37(1) . . ?
C115 C116 1.37(1) . . ?
C116 C117 1.36(1) . . ?
C118 C119 1.40(1) . . ?
C118 C123 1.40(1) . . ?
C119 C120 1.39(1) . . ?
C120 C121 1.39(2) . . ?
C121 C122 1.35(1) . . ?
C122 C123 1.37(1) . . ?
C124 CL1 1.67(2) . . ?
C124 CL2 1.73(2) . . ?
C125 CL3 1.69(1) . . ?
C125 CL4 1.49(1) . . ?
C125 O5 2.13(2) . . ?
C126 CL5 1.65(3) . . ?
C126 CL6 1.64(2) . . ?
C126 O6 2.17(4) . . ?
CL5 O6 1.40(2) . . ?
CL6 O6 2.17(4) . . ?
CL6 O7 1.24(2) . . ?

loop_
_geom_contact_atom_site_label_1
_geom_contact_atom_site_label_2
_geom_contact_distance
_geom_contact_site_symmetry_1
_geom_contact_site_symmetry_2
_geom_contact_publ_flag
? ? ? ? ? ?
